data_1512602
loop_
_publ_author_name
'Chen, Ming'
'Sun, Ning'
'Liu, Yuanhong'

_publ_section_title
;
 Environmentally Benign Synthesis of Indeno[1,2-b]quinolines via an
 Intramolecular Povarov Reaction.
;
_journal_issue 21
_journal_name_full 'Organic letters'
_journal_page_first 5574
_journal_page_last 5577
_journal_paper_doi 10.1021/ol402775k
_journal_volume 15
_journal_year 2013
_chemical_formula_sum 'C26 H17 N'
_chemical_formula_weight 343.41
_chemical_name_systematic
; 
 ? 
;
_space_group_IT_number 14
_symmetry_cell_setting monoclinic
_symmetry_space_group_name_Hall '-P 2ybc'
_symmetry_space_group_name_H-M 'P 1 21/c 1'
_atom_sites_solution_hydrogens geom
_atom_sites_solution_primary direct
_atom_sites_solution_secondary difmap
_audit_creation_method SHELXL-97
_cell_angle_alpha 90.00
_cell_angle_beta 116.091(3)
_cell_angle_gamma 90.00
_cell_formula_units_Z 4
_cell_length_a 11.9303(15)
_cell_length_b 14.2709(19)
_cell_length_c 11.7163(16)
_cell_measurement_reflns_used 2193
_cell_measurement_temperature 293(2)
_cell_measurement_theta_max 48.459
_cell_measurement_theta_min 4.751
_cell_volume 1791.5(4)
_computing_cell_refinement 'Bruker SMART'
_computing_data_collection 'Bruker SMART'
_computing_data_reduction 'Bruker SHELXTL'
_computing_molecular_graphics 'Bruker SHELXTL'
_computing_publication_material 'Bruker SHELXTL'
_computing_structure_refinement 'SHELXL-97 (Sheldrick, 1997)'
_computing_structure_solution 'SHELXS-97 (Sheldrick, 1990)'
_diffrn_ambient_temperature 293(2)
_diffrn_measured_fraction_theta_full 0.998
_diffrn_measured_fraction_theta_max 0.998
_diffrn_measurement_device_type 'CCD area detector'
_diffrn_measurement_method 'phi and omega scans'
_diffrn_radiation_monochromator graphite
_diffrn_radiation_source 'fine-focus sealed tube'
_diffrn_radiation_type MoK\a
_diffrn_radiation_wavelength 0.71073
_diffrn_reflns_av_R_equivalents 0.0807
_diffrn_reflns_av_sigmaI/netI 0.0746
_diffrn_reflns_limit_h_max 14
_diffrn_reflns_limit_h_min -14
_diffrn_reflns_limit_k_max 17
_diffrn_reflns_limit_k_min -17
_diffrn_reflns_limit_l_max 14
_diffrn_reflns_limit_l_min -10
_diffrn_reflns_number 10445
_diffrn_reflns_theta_full 26.00
_diffrn_reflns_theta_max 26.00
_diffrn_reflns_theta_min 2.38
_exptl_absorpt_coefficient_mu 0.074
_exptl_absorpt_correction_T_max 1.00000
_exptl_absorpt_correction_T_min 0.11981
_exptl_absorpt_correction_type empirical
_exptl_absorpt_process_details sadabs
_exptl_crystal_colour colorless
_exptl_crystal_density_diffrn 1.273
_exptl_crystal_density_method 'not measured'
_exptl_crystal_description prismatic
_exptl_crystal_F_000 720
_exptl_crystal_size_max 0.254
_exptl_crystal_size_mid 0.186
_exptl_crystal_size_min 0.121
_refine_diff_density_max 0.254
_refine_diff_density_min -0.233
_refine_diff_density_rms 0.071
_refine_ls_extinction_coef 0.023(3)
_refine_ls_extinction_expression Fc^*^=kFc[1+0.001xFc^2^\l^3^/sin(2\q)]^-1/4^
_refine_ls_extinction_method SHELXL
_refine_ls_goodness_of_fit_ref 1.047
_refine_ls_hydrogen_treatment constr
_refine_ls_matrix_type full
_refine_ls_number_parameters 245
_refine_ls_number_reflns 3520
_refine_ls_number_restraints 0
_refine_ls_restrained_S_all 1.047
_refine_ls_R_factor_all 0.0788
_refine_ls_R_factor_gt 0.0564
_refine_ls_shift/su_max 0.000
_refine_ls_shift/su_mean 0.000
_refine_ls_structure_factor_coef Fsqd
_refine_ls_weighting_details 'calc w=1/[\s^2^(Fo^2^)+(0.0750P)^2^+0.0166P] where P=(Fo^2^+2Fc^2^)/3'
_refine_ls_weighting_scheme calc
_refine_ls_wR_factor_gt 0.1340
_refine_ls_wR_factor_ref 0.1491
_reflns_number_gt 2434
_reflns_number_total 3520
_reflns_threshold_expression >2sigma(I)
_cod_data_source_file ol402775k_si_004.cif
_cod_data_source_block cd213388
_cod_depositor_comments
;
The following automatic conversions were performed:

'_symmetry_cell_setting' value 'Monoclinic' changed to 'monoclinic'
according to /home/saulius/struct/CIF-dictionaries/cif_core.dic
dictionary named 'cif_core.dic' version 2.4.2 from 2011-04-26.

Automatic conversion script
Id: cif_fix_values 1891 2012-01-12 08:04:46Z andrius 
;
_cod_original_sg_symbol_H-M P2(1)/c
_cod_database_code 1512602

loop_
_symmetry_equiv_pos_as_xyz
'x, y, z'
'-x, y+1/2, -z+1/2'
'-x, -y, -z'
'x, -y-1/2, z-1/2'

loop_
_atom_site_label
_atom_site_type_symbol
_atom_site_fract_x
_atom_site_fract_y
_atom_site_fract_z
_atom_site_U_iso_or_equiv
_atom_site_adp_type
_atom_site_occupancy
_atom_site_symmetry_multiplicity
_atom_site_calc_flag
_atom_site_refinement_flags
N1 N 1.05753(12) 0.13981(8) -0.02000(13) 0.0482(4) Uani 1 1 d .
C1 C 1.19453(15) 0.16205(11) 0.21128(15) 0.0468(4) Uani 1 1 d .
C2 C 1.31170(15) 0.18211(12) 0.21973(17) 0.0571(5) Uani 1 1 d .
H2 H 1.3251 0.1855 0.1474 0.068 Uiso 1 1 calc R
C3 C 1.40791(17) 0.19687(14) 0.33941(19) 0.0717(6) Uani 1 1 d .
H3 H 1.4873 0.2112 0.3480 0.086 Uiso 1 1 calc R
C4 C 1.38713(17) 0.19052(15) 0.44678(19) 0.0738(6) Uani 1 1 d .
H4 H 1.4530 0.2002 0.5266 0.089 Uiso 1 1 calc R
C5 C 1.27070(17) 0.17015(13) 0.43690(18) 0.0648(5) Uani 1 1 d .
H5 H 1.2578 0.1658 0.5094 0.078 Uiso 1 1 calc R
C6 C 1.17386(15) 0.15628(11) 0.31926(16) 0.0514(4) Uani 1 1 d .
C7 C 1.03851(14) 0.13337(11) 0.28463(15) 0.0499(4) Uani 1 1 d .
H7A H 1.0311 0.0745 0.3222 0.060 Uiso 1 1 calc R
H7B H 0.9994 0.1827 0.3114 0.060 Uiso 1 1 calc R
C8 C 0.98236(14) 0.12654(10) 0.14161(15) 0.0445(4) Uani 1 1 d .
C9 C 1.07598(15) 0.14281(10) 0.10016(15) 0.0446(4) Uani 1 1 d .
C10 C 0.93965(15) 0.11887(10) -0.10749(15) 0.0462(4) Uani 1 1 d .
C11 C 0.84026(15) 0.10180(11) -0.07495(16) 0.0478(4) Uani 1 1 d .
C12 C 0.86400(15) 0.10571(10) 0.05505(16) 0.0463(4) Uani 1 1 d .
C13 C 0.71970(16) 0.08049(12) -0.17436(17) 0.0581(5) Uani 1 1 d .
H13 H 0.6534 0.0715 -0.1539 0.070 Uiso 1 1 calc R
C14 C 0.69900(17) 0.07297(13) -0.29678(17) 0.0634(5) Uani 1 1 d .
H14 H 0.6196 0.0575 -0.3583 0.076 Uiso 1 1 calc R
C15 C 0.79610(17) 0.08814(11) -0.33330(17) 0.0574(5) Uani 1 1 d .
C16 C 0.91690(16) 0.11265(10) -0.23936(16) 0.0505(4) Uani 1 1 d .
C17 C 1.01078(18) 0.12980(11) -0.27873(17) 0.0568(5) Uani 1 1 d .
H17 H 1.0901 0.1471 -0.2188 0.068 Uiso 1 1 calc R
C18 C 0.9874(2) 0.12146(13) -0.40354(18) 0.0700(6) Uani 1 1 d .
H18 H 1.0510 0.1327 -0.4273 0.084 Uiso 1 1 calc R
C19 C 0.8699(2) 0.09651(15) -0.49478(19) 0.0785(6) Uani 1 1 d .
H19 H 0.8551 0.0905 -0.5793 0.094 Uiso 1 1 calc R
C20 C 0.7763(2) 0.08076(14) -0.46107(18) 0.0694(5) Uani 1 1 d .
H20 H 0.6975 0.0648 -0.5234 0.083 Uiso 1 1 calc R
C21 C 0.76414(14) 0.08677(11) 0.09651(15) 0.0473(4) Uani 1 1 d .
C22 C 0.71965(17) 0.15880(12) 0.14406(18) 0.0616(5) Uani 1 1 d .
H22 H 0.7488 0.2195 0.1457 0.074 Uiso 1 1 calc R
C23 C 0.63267(17) 0.14163(15) 0.1889(2) 0.0709(6) Uani 1 1 d .
H23 H 0.6030 0.1908 0.2201 0.085 Uiso 1 1 calc R
C24 C 0.58973(17) 0.05304(17) 0.18795(18) 0.0717(6) Uani 1 1 d .
H24 H 0.5317 0.0416 0.2193 0.086 Uiso 1 1 calc R
C25 C 0.63236(17) -0.01900(15) 0.14066(19) 0.0719(6) Uani 1 1 d .
H25 H 0.6030 -0.0795 0.1398 0.086 Uiso 1 1 calc R
C26 C 0.71887(15) -0.00233(12) 0.09417(17) 0.0591(5) Uani 1 1 d .
H26 H 0.7466 -0.0515 0.0612 0.071 Uiso 1 1 calc R

loop_
_atom_site_aniso_label
_atom_site_aniso_U_11
_atom_site_aniso_U_22
_atom_site_aniso_U_33
_atom_site_aniso_U_23
_atom_site_aniso_U_13
_atom_site_aniso_U_12
N1 0.0559(8) 0.0452(7) 0.0471(8) -0.0006(6) 0.0259(7) 0.0002(6)
C1 0.0491(9) 0.0440(8) 0.0492(9) -0.0026(7) 0.0233(8) 0.0033(7)
C2 0.0536(10) 0.0626(10) 0.0573(11) -0.0058(9) 0.0265(9) -0.0006(8)
C3 0.0497(10) 0.0849(14) 0.0773(14) -0.0125(11) 0.0248(10) -0.0015(9)
C4 0.0580(12) 0.0915(14) 0.0539(11) -0.0181(11) 0.0081(9) 0.0004(10)
C5 0.0631(12) 0.0762(12) 0.0521(11) -0.0105(9) 0.0226(9) -0.0024(9)
C6 0.0553(10) 0.0481(9) 0.0501(10) -0.0047(8) 0.0224(8) 0.0027(7)
C7 0.0556(10) 0.0507(9) 0.0456(9) -0.0039(7) 0.0242(8) -0.0001(7)
C8 0.0484(9) 0.0425(8) 0.0446(9) -0.0013(7) 0.0223(8) 0.0005(7)
C9 0.0491(9) 0.0406(8) 0.0467(9) -0.0017(7) 0.0234(8) 0.0026(6)
C10 0.0533(10) 0.0389(8) 0.0448(9) 0.0006(7) 0.0200(8) 0.0020(7)
C11 0.0520(9) 0.0430(8) 0.0467(9) 0.0008(7) 0.0201(8) 0.0018(7)
C12 0.0481(9) 0.0419(8) 0.0494(10) -0.0003(7) 0.0218(8) 0.0001(7)
C13 0.0517(10) 0.0625(11) 0.0546(11) -0.0002(9) 0.0185(9) -0.0021(8)
C14 0.0594(11) 0.0660(11) 0.0509(11) -0.0006(9) 0.0115(9) -0.0015(9)
C15 0.0690(12) 0.0471(9) 0.0521(11) 0.0036(8) 0.0229(9) 0.0037(8)
C16 0.0652(11) 0.0389(8) 0.0456(10) 0.0020(7) 0.0227(9) 0.0031(7)
C17 0.0716(12) 0.0529(10) 0.0485(10) -0.0007(8) 0.0288(9) -0.0042(8)
C18 0.0954(15) 0.0704(12) 0.0540(11) 0.0024(10) 0.0417(11) -0.0058(10)
C19 0.1036(17) 0.0845(15) 0.0462(11) 0.0010(10) 0.0319(12) 0.0000(12)
C20 0.0788(13) 0.0715(12) 0.0463(11) 0.0013(9) 0.0168(10) 0.0001(10)
C21 0.0424(9) 0.0538(9) 0.0435(9) 0.0014(7) 0.0167(7) 0.0000(7)
C22 0.0647(12) 0.0558(10) 0.0713(12) 0.0008(9) 0.0364(10) 0.0033(8)
C23 0.0588(12) 0.0874(15) 0.0747(13) -0.0030(11) 0.0369(10) 0.0089(10)
C24 0.0524(11) 0.1066(17) 0.0604(12) -0.0033(11) 0.0289(10) -0.0122(11)
C25 0.0645(12) 0.0801(13) 0.0714(13) -0.0050(11) 0.0302(11) -0.0251(10)
C26 0.0555(10) 0.0593(10) 0.0616(11) -0.0052(9) 0.0251(9) -0.0074(8)

loop_
_atom_type_symbol
_atom_type_description
_atom_type_scat_dispersion_real
_atom_type_scat_dispersion_imag
_atom_type_scat_source
C C 0.0033 0.0016 'International Tables Vol C Tables 4.2.6.8 and 6.1.1.4'
H H 0.0000 0.0000 'International Tables Vol C Tables 4.2.6.8 and 6.1.1.4'
N N 0.0061 0.0033 'International Tables Vol C Tables 4.2.6.8 and 6.1.1.4'

loop_
_geom_angle_atom_site_label_1
_geom_angle_atom_site_label_2
_geom_angle_atom_site_label_3
_geom_angle
C9 N1 C10 116.15(14)
C2 C1 C6 121.50(15)
C2 C1 C9 130.55(15)
C6 C1 C9 107.95(14)
C3 C2 C1 117.70(17)
C3 C2 H2 121.2
C1 C2 H2 121.2
C2 C3 C4 120.64(18)
C2 C3 H3 119.7
C4 C3 H3 119.7
C5 C4 C3 120.97(18)
C5 C4 H4 119.5
C3 C4 H4 119.5
C6 C5 C4 119.35(18)
C6 C5 H5 120.3
C4 C5 H5 120.3
C5 C6 C1 119.84(16)
C5 C6 C7 128.92(17)
C1 C6 C7 111.24(14)
C8 C7 C6 102.20(13)
C8 C7 H7A 111.3
C6 C7 H7A 111.3
C8 C7 H7B 111.3
C6 C7 H7B 111.3
H7A C7 H7B 109.2
C12 C8 C9 119.71(15)
C12 C8 C7 130.54(14)
C9 C8 C7 109.72(14)
N1 C9 C8 124.73(15)
N1 C9 C1 126.39(14)
C8 C9 C1 108.88(14)
N1 C10 C11 123.05(15)
N1 C10 C16 117.62(15)
C11 C10 C16 119.32(15)
C10 C11 C12 119.02(15)
C10 C11 C13 118.58(16)
C12 C11 C13 122.40(15)
C8 C12 C11 117.34(14)
C8 C12 C21 120.74(14)
C11 C12 C21 121.92(14)
C14 C13 C11 122.10(17)
C14 C13 H13 118.9
C11 C13 H13 118.9
C13 C14 C15 121.16(17)
C13 C14 H14 119.4
C15 C14 H14 119.4
C20 C15 C14 122.06(18)
C20 C15 C16 118.64(17)
C14 C15 C16 119.30(16)
C17 C16 C15 118.13(16)
C17 C16 C10 122.40(16)
C15 C16 C10 119.47(16)
C18 C17 C16 121.17(18)
C18 C17 H17 119.4
C16 C17 H17 119.4
C17 C18 C19 120.61(19)
C17 C18 H18 119.7
C19 C18 H18 119.7
C20 C19 C18 120.08(18)
C20 C19 H19 120.0
C18 C19 H19 120.0
C19 C20 C15 121.37(19)
C19 C20 H20 119.3
C15 C20 H20 119.3
C26 C21 C22 118.57(15)
C26 C21 C12 121.45(15)
C22 C21 C12 119.91(14)
C23 C22 C21 120.64(17)
C23 C22 H22 119.7
C21 C22 H22 119.7
C24 C23 C22 120.40(18)
C24 C23 H23 119.8
C22 C23 H23 119.8
C23 C24 C25 119.72(17)
C23 C24 H24 120.1
C25 C24 H24 120.1
C24 C25 C26 120.34(18)
C24 C25 H25 119.8
C26 C25 H25 119.8
C21 C26 C25 120.33(17)
C21 C26 H26 119.8
C25 C26 H26 119.8

loop_
_geom_bond_atom_site_label_1
_geom_bond_atom_site_label_2
_geom_bond_distance
N1 C9 1.327(2)
N1 C10 1.360(2)
C1 C2 1.387(2)
C1 C6 1.394(2)
C1 C9 1.467(2)
C2 C3 1.383(2)
C2 H2 0.9300
C3 C4 1.388(3)
C3 H3 0.9300
C4 C5 1.373(3)
C4 H4 0.9300
C5 C6 1.369(2)
C5 H5 0.9300
C6 C7 1.517(2)
C7 C8 1.510(2)
C7 H7A 0.9700
C7 H7B 0.9700
C8 C12 1.361(2)
C8 C9 1.419(2)
C10 C11 1.417(2)
C10 C16 1.449(2)
C11 C12 1.423(2)
C11 C13 1.430(2)
C12 C21 1.496(2)
C13 C14 1.348(2)
C13 H13 0.9300
C14 C15 1.417(3)
C14 H14 0.9300
C15 C20 1.413(3)
C15 C16 1.420(2)
C16 C17 1.408(2)
C17 C18 1.368(3)
C17 H17 0.9300
C18 C19 1.384(3)
C18 H18 0.9300
C19 C20 1.357(3)
C19 H19 0.9300
C20 H20 0.9300
C21 C26 1.377(2)
C21 C22 1.382(2)
C22 C23 1.376(2)
C22 H22 0.9300
C23 C24 1.362(3)
C23 H23 0.9300
C24 C25 1.368(3)
C24 H24 0.9300
C25 C26 1.383(2)
C25 H25 0.9300
C26 H26 0.9300

loop_
_geom_torsion_atom_site_label_1
_geom_torsion_atom_site_label_2
_geom_torsion_atom_site_label_3
_geom_torsion_atom_site_label_4
_geom_torsion
C6 C1 C2 C3 -0.4(2)
C9 C1 C2 C3 -179.64(16)
C1 C2 C3 C4 0.8(3)
C2 C3 C4 C5 -0.5(3)
C3 C4 C5 C6 -0.2(3)
C4 C5 C6 C1 0.6(3)
C4 C5 C6 C7 -179.92(17)
C2 C1 C6 C5 -0.3(2)
C9 C1 C6 C5 179.10(15)
C2 C1 C6 C7 -179.86(15)
C9 C1 C6 C7 -0.45(17)
C5 C6 C7 C8 -179.56(17)
C1 C6 C7 C8 -0.05(17)
C6 C7 C8 C12 178.48(16)
C6 C7 C8 C9 0.56(16)
C10 N1 C9 C8 -0.4(2)
C10 N1 C9 C1 178.81(14)
C12 C8 C9 N1 0.3(2)
C7 C8 C9 N1 178.50(13)
C12 C8 C9 C1 -179.04(13)
C7 C8 C9 C1 -0.86(17)
C2 C1 C9 N1 0.8(3)
C6 C1 C9 N1 -178.54(14)
C2 C1 C9 C8 -179.86(15)
C6 C1 C9 C8 0.81(17)
C9 N1 C10 C11 0.6(2)
C9 N1 C10 C16 -178.46(13)
N1 C10 C11 C12 -0.6(2)
C16 C10 C11 C12 178.43(13)
N1 C10 C11 C13 179.89(14)
C16 C10 C11 C13 -1.1(2)
C9 C8 C12 C11 -0.3(2)
C7 C8 C12 C11 -178.05(14)
C9 C8 C12 C21 179.03(13)
C7 C8 C12 C21 1.3(2)
C10 C11 C12 C8 0.4(2)
C13 C11 C12 C8 179.93(15)
C10 C11 C12 C21 -178.89(13)
C13 C11 C12 C21 0.6(2)
C10 C11 C13 C14 2.4(2)
C12 C11 C13 C14 -177.12(16)
C11 C13 C14 C15 -1.5(3)
C13 C14 C15 C20 -179.89(17)
C13 C14 C15 C16 -0.7(3)
C20 C15 C16 C17 0.9(2)
C14 C15 C16 C17 -178.31(15)
C20 C15 C16 C10 -178.86(15)
C14 C15 C16 C10 1.9(2)
N1 C10 C16 C17 -1.7(2)
C11 C10 C16 C17 179.22(14)
N1 C10 C16 C15 178.09(14)
C11 C10 C16 C15 -1.0(2)
C15 C16 C17 C18 -1.2(2)
C10 C16 C17 C18 178.58(15)
C16 C17 C18 C19 0.5(3)
C17 C18 C19 C20 0.5(3)
C18 C19 C20 C15 -0.8(3)
C14 C15 C20 C19 179.26(18)
C16 C15 C20 C19 0.0(3)
C8 C12 C21 C26 -107.40(19)
C11 C12 C21 C26 71.9(2)
C8 C12 C21 C22 69.5(2)
C11 C12 C21 C22 -111.22(18)
C26 C21 C22 C23 0.5(3)
C12 C21 C22 C23 -176.49(17)
C21 C22 C23 C24 0.5(3)
C22 C23 C24 C25 -0.8(3)
C23 C24 C25 C26 0.1(3)
C22 C21 C26 C25 -1.1(3)
C12 C21 C26 C25 175.81(16)
C24 C25 C26 C21 0.8(3)
